data_7236512
loop_
_publ_author_name
'Deng, Ye'
'Yao, Zhao-Yu'
'Wang, Peng'
'Zhao, Yue'
'Kang, Yan-Shang'
'Azam, Mohammad'
'Al-Resayes, Saud I.'
'Sun, Wei-Yin'

_publ_section_title
;
 Sorption and sensing properties of coordination polymers with mixed
 1,3,5-tri(1-imidazolyl)benzene and 2,6-naphthalenedicarboxylate ligands
;
_journal_issue 71
_journal_name_full 'RSC Advances'
_journal_page_first 44639
_journal_paper_doi 10.1039/C7RA08165K
_journal_volume 7
_journal_year 2017
_chemical_formula_moiety 'C42 H42 Cd2 N12 O14 S'
_chemical_formula_sum 'C42 H42 Cd2 N12 O14 S'
_chemical_formula_weight 1195.73
_space_group_crystal_system monoclinic
_space_group_IT_number 15
_space_group_name_Hall '-C 2yc'
_space_group_name_H-M_alt 'C 1 2/c 1'
_atom_sites_solution_hydrogens mixed
_audit_creation_method SHELXL-2016/6
_audit_update_record
;
2017-09-09 deposited with the CCDC.
2017-09-11 downloaded from the CCDC.
;
_cell_angle_alpha 90
_cell_angle_beta 126.7580(10)
_cell_angle_gamma 90
_cell_formula_units_Z 4
_cell_length_a 23.6468(18)
_cell_length_b 13.2610(10)
_cell_length_c 17.991(2)
_cell_measurement_reflns_used 7082
_cell_measurement_temperature 293(2)
_cell_measurement_theta_max 27.5354
_cell_measurement_theta_min 2.7075
_cell_volume 4519.9(7)
_computing_cell_refinement 'Bruker SAINT'
_computing_data_collection 'Bruker APEX2'
_computing_data_reduction 'Bruker SAINT'
_computing_molecular_graphics 'Bruker SHELXTL'
_computing_publication_material 'Bruker SHELXTL'
_computing_structure_refinement 'SHELXL-2016/6 (Sheldrick, 2016)'
_computing_structure_solution 'SHELXT 2014/4 (Sheldrick, 2014)'
_diffrn_ambient_temperature 293(2)
_diffrn_measured_fraction_theta_full 1.000
_diffrn_measured_fraction_theta_max 1.000
_diffrn_measurement_device_type 'Bruker APEX-II CCD'
_diffrn_measurement_method '\f and \w scans'
_diffrn_radiation_type MoK\a
_diffrn_radiation_wavelength 0.71073
_diffrn_reflns_av_R_equivalents 0.0183
_diffrn_reflns_av_unetI/netI 0.0195
_diffrn_reflns_Laue_measured_fraction_full 1.000
_diffrn_reflns_Laue_measured_fraction_max 1.000
_diffrn_reflns_limit_h_max 28
_diffrn_reflns_limit_h_min -27
_diffrn_reflns_limit_k_max 15
_diffrn_reflns_limit_k_min -7
_diffrn_reflns_limit_l_max 21
_diffrn_reflns_limit_l_min -21
_diffrn_reflns_number 12400
_diffrn_reflns_point_group_measured_fraction_full 1.000
_diffrn_reflns_point_group_measured_fraction_max 1.000
_diffrn_reflns_theta_full 25.004
_diffrn_reflns_theta_max 25.004
_diffrn_reflns_theta_min 1.874
_exptl_absorpt_coefficient_mu 1.070
_exptl_absorpt_correction_T_max 0.7456
_exptl_absorpt_correction_T_min 0.6330
_exptl_absorpt_correction_type multi-scan
_exptl_absorpt_process_details sadabs
_exptl_crystal_colour colorless
_exptl_crystal_density_diffrn 1.757
_exptl_crystal_description block
_exptl_crystal_F_000 2408
_exptl_crystal_size_max 0.280
_exptl_crystal_size_mid 0.250
_exptl_crystal_size_min 0.220
_refine_diff_density_max 0.223
_refine_diff_density_min -0.259
_refine_diff_density_rms 0.047
_refine_ls_extinction_method none
_refine_ls_goodness_of_fit_ref 1.073
_refine_ls_hydrogen_treatment mixed
_refine_ls_matrix_type full
_refine_ls_number_parameters 420
_refine_ls_number_reflns 3984
_refine_ls_number_restraints 42
_refine_ls_restrained_S_all 1.070
_refine_ls_R_factor_all 0.0250
_refine_ls_R_factor_gt 0.0212
_refine_ls_shift/su_max 0.001
_refine_ls_shift/su_mean 0.000
_refine_ls_structure_factor_coef Fsqd
_refine_ls_weighting_details 'w=1/[\s^2^(Fo^2^)+(0.0196P)^2^+5.3298P] where P=(Fo^2^+2Fc^2^)/3'
_refine_ls_weighting_scheme calc
_refine_ls_wR_factor_gt 0.0483
_refine_ls_wR_factor_ref 0.0502
_reflns_Friedel_coverage 0.000
_reflns_number_gt 3592
_reflns_number_total 3984
_reflns_threshold_expression 'I > 2\s(I)'
_cod_data_source_file c7ra08165k2.cif
_cod_data_source_block 1
_cod_original_cell_volume 4519.9(8)
_cod_original_sg_symbol_H-M 'C 2/c'
_cod_database_code 7236512
_shelx_shelxl_version_number 2016/6
_shelx_space_group_comment
;
The symmetry employed for this shelxl refinement is uniquely defined
by the following loop, which should always be used as a source of
symmetry information in preference to the above space-group names.
They are only intended as comments.
;
_shelx_estimated_absorpt_t_min 0.754
_shelx_estimated_absorpt_t_max 0.799

loop_
_space_group_symop_operation_xyz
'x, y, z'
'-x, y, -z+1/2'
'x+1/2, y+1/2, z'
'-x+1/2, y+1/2, -z+1/2'
'-x, -y, -z'
'x, -y, z-1/2'
'-x+1/2, -y+1/2, -z'
'x+1/2, -y+1/2, z-1/2'

loop_
_atom_site_label
_atom_site_type_symbol
_atom_site_fract_x
_atom_site_fract_y
_atom_site_fract_z
_atom_site_U_iso_or_equiv
_atom_site_adp_type
_atom_site_occupancy
_atom_site_site_symmetry_order
_atom_site_calc_flag
_atom_site_refinement_flags_posn
_atom_site_refinement_flags_adp
_atom_site_refinement_flags_occupancy
_atom_site_disorder_assembly
_atom_site_disorder_group
Cd1 Cd 0.24925(2) 0.49319(2) 0.46255(2) 0.02822(6) Uani 1 1 d D . . . .
N1 N 0.33772(9) 0.55124(16) 0.45711(12) 0.0361(4) Uani 1 1 d . . . . .
N2 N 0.43847(9) 0.60918(14) 0.49357(11) 0.0296(4) Uani 1 1 d . . . . .
N3 N 0.72578(9) 0.59707(15) 0.91979(12) 0.0331(4) Uani 1 1 d . . . . .
N4 N 0.67289(9) 0.66477(13) 0.78137(11) 0.0289(4) Uani 1 1 d . . . . .
N5 N 0.65913(9) 0.91427(15) 0.45473(12) 0.0355(4) Uani 1 1 d . . . . .
N6 N 0.60476(9) 0.81219(13) 0.48969(11) 0.0293(4) Uani 1 1 d . . . . .
O1 O 0.1580(4) 0.5658(5) 0.3142(3) 0.0392(11) Uani 0.786(6) 1 d D . P A 1
O2 O 0.2007(2) 0.4181(3) 0.3122(2) 0.0392(8) Uani 0.786(6) 1 d D . P A 1
O3 O 0.31799(10) 0.35730(16) 0.54350(14) 0.0585(5) Uani 1 1 d D . . . .
H3A H 0.3118(14) 0.333(2) 0.5803(17) 0.070 Uiso 1 1 d D U . . .
H3B H 0.3616(9) 0.370(2) 0.5788(17) 0.070 Uiso 1 1 d D U . . .
O4 O 0.500000 0.53869(19) 0.750000 0.0514(6) Uani 1 2 d S T P B .
O5 O 0.4613(2) 0.3836(4) 0.7755(3) 0.0532(11) Uani 0.5 1 d . . P B 1
O6 O 0.45633(19) 0.4075(3) 0.6390(2) 0.0538(9) Uani 0.5 1 d . . P B .
O5' O 0.5676(2) 0.3874(4) 0.7838(4) 0.0744(15) Uani 0.5 1 d . . P B 2
O1W O 0.32117(14) 0.2875(2) 0.69630(18) 0.0875(8) Uani 1 1 d D . . . .
H1WC H 0.318(2) 0.2267(13) 0.709(3) 0.105 Uiso 1 1 d D U . . .
H1WB H 0.3656(6) 0.294(3) 0.731(2) 0.105 Uiso 1 1 d D U . . .
O2W O 0.07528(16) 0.7129(2) 0.3358(2) 0.1124(10) Uani 0.786(6) 1 d . . P A 1
H2WD H 0.100901 0.670376 0.332831 0.135 Uiso 0.786(6) 1 d R U P A 1
H2WA H 0.044341 0.735916 0.279861 0.169 Uiso 0.786(6) 1 d R U P A 1
O2W' O 0.07528(16) 0.7129(2) 0.3358(2) 0.1124(10) Uani 0.214(6) 1 d . . P A 2
H2WF H 0.098941 0.670866 0.328471 0.135 Uiso 0.214(6) 1 d R U P A 2
H2WE H 0.042991 0.738316 0.281481 0.169 Uiso 0.214(6) 1 d R U P A 2
S1 S 0.500000 0.42875(7) 0.750000 0.0453(2) Uani 1 2 d S T P . .
C1 C 0.52372(11) 0.70924(17) 0.49538(14) 0.0310(5) Uani 1 1 d . . . . .
H1 H 0.490595 0.718376 0.431773 0.037 Uiso 1 1 calc R U . . .
C2 C 0.50718(10) 0.65345(16) 0.54447(14) 0.0282(5) Uani 1 1 d . . . . .
C3 C 0.55457(11) 0.64054(17) 0.63938(14) 0.0301(5) Uani 1 1 d . . . . .
H3 H 0.542026 0.605622 0.672353 0.036 Uiso 1 1 calc R U . . .
C4 C 0.62152(11) 0.68151(16) 0.68374(14) 0.0277(4) Uani 1 1 d . . . . .
C5 C 0.64040(11) 0.73609(16) 0.63589(14) 0.0295(5) Uani 1 1 d . . . . .
H5 H 0.685817 0.761737 0.666398 0.035 Uiso 1 1 calc R U . . .
C6 C 0.59011(11) 0.75149(16) 0.54175(14) 0.0277(4) Uani 1 1 d . . . . .
C7 C 0.39904(12) 0.5899(2) 0.52335(16) 0.0423(6) Uani 1 1 d . . . . .
H7 H 0.413523 0.602494 0.583260 0.051 Uiso 1 1 calc R U . . .
C8 C 0.33765(12) 0.54506(19) 0.38110(15) 0.0380(5) Uani 1 1 d . . . . .
H8 H 0.300731 0.519905 0.323481 0.046 Uiso 1 1 calc R U . . .
C9 C 0.39873(12) 0.58068(19) 0.40201(15) 0.0376(5) Uani 1 1 d . . . . .
H9 H 0.411610 0.585177 0.362373 0.045 Uiso 1 1 calc R U . . .
C10 C 0.67216(11) 0.58983(18) 0.83162(14) 0.0347(5) Uani 1 1 d . . . . .
H10 H 0.638041 0.539494 0.806938 0.042 Uiso 1 1 calc R U . . .
C11 C 0.76275(12) 0.68095(18) 0.92690(15) 0.0376(5) Uani 1 1 d . . . . .
H11 H 0.803558 0.704911 0.981667 0.045 Uiso 1 1 calc R U . . .
C12 C 0.73113(12) 0.72332(18) 0.84282(15) 0.0374(5) Uani 1 1 d . . . . .
H12 H 0.745699 0.780762 0.828896 0.045 Uiso 1 1 calc R U . . .
C13 C 0.66311(12) 0.86647(18) 0.52131(15) 0.0372(5) Uani 1 1 d . . . . .
H13 H 0.701876 0.869676 0.583419 0.045 Uiso 1 1 calc R U . . .
C14 C 0.59446(12) 0.8892(2) 0.37562(16) 0.0456(6) Uani 1 1 d . . . . .
H14 H 0.576548 0.912688 0.316608 0.055 Uiso 1 1 calc R U . . .
C15 C 0.56051(12) 0.8264(2) 0.39475(16) 0.0476(7) Uani 1 1 d . . . . .
H15 H 0.516128 0.798066 0.352696 0.057 Uiso 1 1 calc R U . . .
C16 C 0.1580(2) 0.4907(4) 0.2718(2) 0.0293(9) Uani 0.786(6) 1 d D . P A 1
C17 C 0.1049(2) 0.4852(4) 0.1678(3) 0.0342(10) Uani 0.786(6) 1 d D . P A 1
C18 C 0.1177(2) 0.4189(3) 0.1182(2) 0.0427(9) Uani 0.786(6) 1 d D . P A 1
H18 H 0.158665 0.380339 0.149486 0.051 Uiso 0.786(6) 1 calc R U P A 1
C19 C 0.06951(17) 0.4111(3) 0.0235(2) 0.0451(10) Uani 0.786(6) 1 d D . P A 1
H19 H 0.078747 0.368273 -0.008986 0.054 Uiso 0.786(6) 1 calc R U P A 1
C20 C -0.0065(2) 0.5331(3) 0.0249(3) 0.0373(10) Uani 0.786(6) 1 d D . P A 1
C21 C 0.0446(2) 0.5420(3) 0.1222(3) 0.0388(9) Uani 0.786(6) 1 d D . P A 1
H21 H 0.037179 0.586882 0.155269 0.047 Uiso 0.786(6) 1 calc R U P A 1
O1A O 0.1518(13) 0.5843(18) 0.3299(10) 0.037(4) Uani 0.214(6) 1 d D . P A 2
O2A O 0.1879(8) 0.4451(11) 0.3030(9) 0.028(3) Uani 0.214(6) 1 d D U P A 2
C16A C 0.1466(7) 0.5214(13) 0.2751(9) 0.019(4) Uani 0.214(6) 1 d D U P A 2
C17A C 0.0855(7) 0.5204(11) 0.1721(9) 0.028(3) Uani 0.214(6) 1 d D . P A 2
C18A C 0.0878(7) 0.4635(11) 0.1092(8) 0.032(3) Uani 0.214(6) 1 d D . P A 2
H18A H 0.126676 0.423181 0.129356 0.039 Uiso 0.214(6) 1 calc R U P A 2
C19A C 0.0291(6) 0.4680(10) 0.0124(8) 0.024(4) Uani 0.214(6) 1 d D U P A 2
C20A C -0.0290(5) 0.5862(9) 0.0537(7) 0.037(3) Uani 0.214(6) 1 d D . P A 2
H20A H -0.067536 0.626423 0.035568 0.044 Uiso 0.214(6) 1 calc R U P A 2
C21A C 0.0278(6) 0.5808(10) 0.1458(7) 0.037(3) Uani 0.214(6) 1 d D . P A 2
H21A H 0.027777 0.616899 0.190086 0.045 Uiso 0.214(6) 1 calc R U P A 2

loop_
_atom_site_aniso_label
_atom_site_aniso_U_11
_atom_site_aniso_U_22
_atom_site_aniso_U_33
_atom_site_aniso_U_23
_atom_site_aniso_U_13
_atom_site_aniso_U_12
Cd1 0.02298(9) 0.03946(10) 0.01822(8) -0.00261(7) 0.01019(7) -0.00948(7)
N1 0.0265(9) 0.0529(12) 0.0287(10) -0.0044(9) 0.0164(8) -0.0111(9)
N2 0.0235(9) 0.0400(10) 0.0242(9) 0.0016(8) 0.0136(8) -0.0062(8)
N3 0.0275(9) 0.0435(11) 0.0233(9) 0.0058(8) 0.0125(8) 0.0036(8)
N4 0.0245(9) 0.0340(10) 0.0239(9) 0.0050(8) 0.0122(8) -0.0011(8)
N5 0.0305(10) 0.0456(11) 0.0285(10) 0.0007(8) 0.0166(8) -0.0133(9)
N6 0.0267(9) 0.0352(10) 0.0270(9) 0.0027(8) 0.0166(8) -0.0046(8)
O1 0.0427(19) 0.045(3) 0.0190(17) -0.0057(19) 0.0129(16) -0.0101(15)
O2 0.0288(17) 0.051(2) 0.0232(13) 0.0018(13) 0.0080(11) -0.0025(15)
O3 0.0467(11) 0.0562(12) 0.0592(13) 0.0118(10) 0.0245(10) 0.0087(10)
O4 0.0779(18) 0.0419(14) 0.0519(15) 0.000 0.0483(15) 0.000
O5 0.048(3) 0.071(3) 0.046(2) 0.008(2) 0.031(2) -0.009(2)
O6 0.060(2) 0.068(3) 0.0339(18) -0.0146(17) 0.0282(18) -0.0134(19)
O5' 0.045(3) 0.086(4) 0.083(3) 0.028(3) 0.033(3) 0.024(3)
O1W 0.0792(16) 0.0713(15) 0.0708(16) -0.0059(14) 0.0229(14) 0.0092(15)
O2W 0.109(2) 0.136(3) 0.104(2) -0.0187(19) 0.0708(19) -0.013(2)
O2W' 0.109(2) 0.136(3) 0.104(2) -0.0187(19) 0.0708(19) -0.013(2)
S1 0.0371(5) 0.0401(5) 0.0632(6) 0.000 0.0323(5) 0.000
C1 0.0278(11) 0.0394(13) 0.0238(10) 0.0029(9) 0.0144(9) -0.0033(10)
C2 0.0237(10) 0.0340(12) 0.0274(11) 0.0014(9) 0.0155(9) -0.0039(9)
C3 0.0275(11) 0.0381(12) 0.0267(11) 0.0047(9) 0.0172(9) -0.0037(9)
C4 0.0258(10) 0.0313(11) 0.0231(10) 0.0036(9) 0.0131(9) 0.0002(9)
C5 0.0232(10) 0.0346(12) 0.0287(11) 0.0032(9) 0.0144(9) -0.0030(9)
C6 0.0293(11) 0.0305(11) 0.0287(11) 0.0028(9) 0.0203(10) -0.0026(9)
C7 0.0324(12) 0.0694(17) 0.0274(11) -0.0048(12) 0.0192(10) -0.0169(12)
C8 0.0329(12) 0.0519(15) 0.0257(11) -0.0072(11) 0.0156(10) -0.0102(11)
C9 0.0384(13) 0.0515(15) 0.0286(12) -0.0066(11) 0.0230(11) -0.0098(11)
C10 0.0295(11) 0.0418(13) 0.0276(11) 0.0059(10) 0.0143(10) -0.0039(10)
C11 0.0297(11) 0.0435(14) 0.0292(12) -0.0023(10) 0.0119(10) -0.0021(10)
C12 0.0319(12) 0.0394(13) 0.0341(12) 0.0004(10) 0.0162(10) -0.0076(10)
C13 0.0317(12) 0.0511(15) 0.0248(11) -0.0006(10) 0.0147(10) -0.0147(11)
C14 0.0323(12) 0.0674(18) 0.0294(12) 0.0125(12) 0.0143(11) -0.0112(12)
C15 0.0279(12) 0.0722(19) 0.0294(12) 0.0115(12) 0.0100(10) -0.0162(12)
C16 0.029(2) 0.033(3) 0.0243(18) 0.0016(17) 0.0148(16) -0.0082(19)
C17 0.028(2) 0.045(3) 0.023(2) 0.0013(19) 0.0112(17) -0.0096(19)
C18 0.0324(19) 0.060(2) 0.0280(17) 0.0012(16) 0.0138(16) 0.0033(18)
C19 0.0426(19) 0.057(2) 0.029(2) -0.0038(15) 0.0182(17) 0.0016(16)
C20 0.0319(19) 0.049(2) 0.022(2) -0.0001(15) 0.0109(19) -0.0098(16)
C21 0.039(2) 0.049(2) 0.0235(19) -0.0027(17) 0.0160(18) -0.0066(18)
O1A 0.046(7) 0.043(9) 0.020(6) -0.012(5) 0.019(5) -0.015(5)
O2A 0.028(4) 0.028(4) 0.027(4) -0.0001(10) 0.016(2) 0.0003(10)
C16A 0.019(4) 0.019(4) 0.019(4) 0.0001(10) 0.011(2) -0.0001(10)
C17A 0.030(9) 0.024(8) 0.026(8) 0.004(6) 0.015(8) -0.006(6)
C18A 0.026(7) 0.042(8) 0.015(6) 0.004(6) 0.005(5) -0.003(6)
C19A 0.024(4) 0.024(4) 0.024(4) 0.0003(10) 0.014(3) -0.0004(10)
C20A 0.028(6) 0.052(7) 0.027(7) -0.003(5) 0.014(6) 0.006(5)
C21A 0.032(6) 0.055(8) 0.008(5) -0.004(5) 0.003(5) -0.011(6)

loop_
_atom_type_symbol
_atom_type_description
_atom_type_scat_dispersion_real
_atom_type_scat_dispersion_imag
_atom_type_scat_source
C C 0.0033 0.0016 'International Tables Vol C Tables 4.2.6.8 and 6.1.1.4'
H H 0.0000 0.0000 'International Tables Vol C Tables 4.2.6.8 and 6.1.1.4'
Cd Cd -0.8075 1.2024 'International Tables Vol C Tables 4.2.6.8 and 6.1.1.4'
N N 0.0061 0.0033 'International Tables Vol C Tables 4.2.6.8 and 6.1.1.4'
O O 0.0106 0.0060 'International Tables Vol C Tables 4.2.6.8 and 6.1.1.4'
S S 0.1246 0.1234 'International Tables Vol C Tables 4.2.6.8 and 6.1.1.4'

loop_
_geom_angle_atom_site_label_1
_geom_angle_atom_site_label_2
_geom_angle_atom_site_label_3
_geom_angle
_geom_angle_site_symmetry_1
_geom_angle_site_symmetry_3
O3 Cd1 N1 88.43(7) . .
O3 Cd1 N3 101.23(7) . 2_656
N1 Cd1 N3 95.79(7) . 2_656
O3 Cd1 N5 87.69(7) . 3_445
N1 Cd1 N5 171.21(7) . 3_445
N3 Cd1 N5 92.70(6) 2_656 3_445
O3 Cd1 O1 148.02(14) . .
N1 Cd1 O1 93.1(2) . .
N3 Cd1 O1 110.36(13) 2_656 .
N5 Cd1 O1 86.1(2) 3_445 .
O3 Cd1 O2A 104.1(3) . .
N1 Cd1 O2A 87.2(4) . .
N3 Cd1 O2A 154.5(3) 2_656 .
N5 Cd1 O2A 86.1(4) 3_445 .
O3 Cd1 O2 93.94(12) . .
N1 Cd1 O2 85.71(11) . .
N3 Cd1 O2 164.78(11) 2_656 .
N5 Cd1 O2 86.69(11) 3_445 .
O1 Cd1 O2 54.42(14) . .
O3 Cd1 O1A 156.7(5) . .
N1 Cd1 O1A 98.3(8) . .
N3 Cd1 O1A 100.2(4) 2_656 .
N5 Cd1 O1A 82.3(8) 3_445 .
O2A Cd1 O1A 54.4(4) . .
O3 Cd1 C16A 131.2(3) . .
N1 Cd1 C16A 93.4(4) . .
N3 Cd1 C16A 127.0(3) 2_656 .
N5 Cd1 C16A 83.2(4) 3_445 .
O2A Cd1 C16A 27.7(3) . .
O1A Cd1 C16A 26.7(3) . .
C7 N1 C8 105.72(18) . .
C7 N1 Cd1 129.49(15) . .
C8 N1 Cd1 124.66(14) . .
C7 N2 C9 106.55(17) . .
C7 N2 C2 127.90(18) . .
C9 N2 C2 125.52(17) . .
C10 N3 C11 105.81(18) . .
C10 N3 Cd1 126.99(15) . 2_656
C11 N3 Cd1 127.19(14) . 2_656
C10 N4 C12 106.53(18) . .
C10 N4 C4 126.38(18) . .
C12 N4 C4 127.06(18) . .
C13 N5 C14 104.97(18) . .
C13 N5 Cd1 127.44(15) . 3
C14 N5 Cd1 126.29(14) . 3
C13 N6 C15 106.03(17) . .
C13 N6 C6 128.01(18) . .
C15 N6 C6 125.96(18) . .
C16 O1 Cd1 91.7(3) . .
C16 O2 Cd1 90.6(2) . .
Cd1 O3 H3A 115.3(18) . .
Cd1 O3 H3B 113.9(18) . .
H3A O3 H3B 101(3) . .
S1 O5 O6 64.9(2) . 2_656
S1 O6 O5 50.02(17) . 2_656
S1 O6 O5' 49.07(17) . 2_656
O5 O6 O5' 89.6(2) 2_656 2_656
S1 O5' O6 59.1(2) . 2_656
H1WC O1W H1WB 100(4) . .
H2WD O2W H2WA 107.3 . .
H2WF O2W' H2WE 107.2 . .
O5 S1 O5 128.6(4) 2_656 .
O5 S1 O5' 119.0(2) 2_656 2_656
O5 S1 O5' 35.4(2) . 2_656
O5' S1 O5' 135.1(5) 2_656 .
O5 S1 O4 115.7(2) 2_656 .
O5 S1 O4 115.7(2) . .
O5' S1 O4 112.5(2) 2_656 .
O5' S1 O4 112.5(2) . .
O5 S1 O6 65.1(2) 2_656 .
O5 S1 O6 105.8(2) . .
O5' S1 O6 71.8(3) 2_656 .
O5' S1 O6 100.4(3) . .
O4 S1 O6 99.93(15) . .
O5 S1 O6 105.8(2) 2_656 2_656
O5 S1 O6 65.1(2) . 2_656
O4 S1 O6 99.93(15) . 2_656
O6 S1 O6 160.1(3) . 2_656
C2 C1 C6 119.17(19) . .
C2 C1 H1 120.4 . .
C6 C1 H1 120.4 . .
C1 C2 C3 121.86(19) . .
C1 C2 N2 117.41(18) . .
C3 C2 N2 120.73(18) . .
C2 C3 C4 117.67(18) . .
C2 C3 H3 121.2 . .
C4 C3 H3 121.2 . .
C5 C4 C3 121.83(19) . .
C5 C4 N4 119.31(18) . .
C3 C4 N4 118.85(18) . .
C6 C5 C4 118.47(19) . .
C6 C5 H5 120.8 . .
C4 C5 H5 120.8 . .
C1 C6 C5 120.88(19) . .
C1 C6 N6 117.87(18) . .
C5 C6 N6 121.25(18) . .
N1 C7 N2 111.38(19) . .
N1 C7 H7 124.3 . .
N2 C7 H7 124.3 . .
C9 C8 N1 109.95(19) . .
C9 C8 H8 125.0 . .
N1 C8 H8 125.0 . .
C8 C9 N2 106.40(19) . .
C8 C9 H9 126.8 . .
N2 C9 H9 126.8 . .
N3 C10 N4 111.4(2) . .
N3 C10 H10 124.3 . .
N4 C10 H10 124.3 . .
C12 C11 N3 109.8(2) . .
C12 C11 H11 125.1 . .
N3 C11 H11 125.1 . .
C11 C12 N4 106.4(2) . .
C11 C12 H12 126.8 . .
N4 C12 H12 126.8 . .
N5 C13 N6 112.28(19) . .
N5 C13 H13 123.9 . .
N6 C13 H13 123.9 . .
C15 C14 N5 110.7(2) . .
C15 C14 H14 124.7 . .
N5 C14 H14 124.7 . .
C14 C15 N6 106.0(2) . .
C14 C15 H15 127.0 . .
N6 C15 H15 127.0 . .
O1 C16 O2 123.1(3) . .
O1 C16 C17 119.4(5) . .
O2 C16 C17 117.5(4) . .
C21 C17 C18 120.3(4) . .
C21 C17 C16 120.8(4) . .
C18 C17 C16 118.8(4) . .
C19 C18 C17 120.0(4) . .
C19 C18 H18 120.0 . .
C17 C18 H18 120.0 . .
C18 C19 C20 120.9(4) . 5_565
C18 C19 H19 119.5 . .
C20 C19 H19 119.5 5_565 .
C19 C20 C20 119.1(5) 5_565 5_565
C19 C20 C21 121.8(4) 5_565 .
C20 C20 C21 119.2(5) 5_565 .
C17 C21 C20 120.5(4) . .
C17 C21 H21 119.8 . .
C20 C21 H21 119.8 . .
C16A O1A Cd1 91.8(10) . .
C16A O2A Cd1 91.8(9) . .
O1A C16A O2A 122.0(13) . .
O1A C16A C17A 122.9(14) . .
O2A C16A C17A 114.6(13) . .
O1A C16A Cd1 61.5(9) . .
O2A C16A Cd1 60.5(7) . .
C17A C16A Cd1 170.7(11) . .
C18A C17A C21A 122.8(11) . .
C18A C17A C16A 121.6(12) . .
C21A C17A C16A 115.5(11) . .
C17A C18A C19A 119.0(12) . .
C17A C18A H18A 120.5 . .
C19A C18A H18A 120.5 . .
C20A C19A C18A 121.5(12) 5_565 .
C21A C20A H20A 119.8 . .
C19A C20A H20A 119.8 5_565 .
C20A C21A C17A 119.3(12) . .
C20A C21A H21A 120.4 . .
C17A C21A H21A 120.4 . .

loop_
_geom_bond_atom_site_label_1
_geom_bond_atom_site_label_2
_geom_bond_distance
_geom_bond_site_symmetry_2
Cd1 O3 2.275(2) .
Cd1 N1 2.2854(17) .
Cd1 N3 2.2872(18) 2_656
Cd1 N5 2.3017(17) 3_445
Cd1 O1 2.411(4) .
Cd1 O2A 2.402(13) .
Cd1 O2 2.431(3) .
Cd1 O1A 2.426(15) .
Cd1 C16A 2.758(12) .
N1 C7 1.311(3) .
N1 C8 1.369(3) .
N2 C7 1.349(3) .
N2 C9 1.374(3) .
N2 C2 1.429(3) .
N3 C10 1.314(3) .
N3 C11 1.373(3) .
N4 C10 1.350(3) .
N4 C12 1.378(3) .
N4 C4 1.434(3) .
N5 C13 1.308(3) .
N5 C14 1.367(3) .
N6 C13 1.344(3) .
N6 C15 1.382(3) .
N6 C6 1.426(2) .
O1 C16 1.255(6) .
O2 C16 1.263(6) .
O3 H3A 0.827(16) .
O3 H3B 0.844(17) .
O4 S1 1.458(3) .
O5 S1 1.381(4) .
O5 O6 1.635(6) 2_656
O6 S1 1.632(3) .
O6 O5' 1.806(6) 2_656
O5' S1 1.437(4) .
O1W H1WC 0.855(10) .
O1W H1WB 0.847(10) .
O2W H2WD 0.8518 .
O2W H2WA 0.8715 .
O2W' H2WF 0.8534 .
O2W' H2WE 0.8707 .
C1 C2 1.376(3) .
C1 C6 1.381(3) .
C1 H1 0.9300 .
C2 C3 1.382(3) .
C3 C4 1.388(3) .
C3 H3 0.9300 .
C4 C5 1.387(3) .
C5 C6 1.383(3) .
C5 H5 0.9300 .
C7 H7 0.9300 .
C8 C9 1.342(3) .
C8 H8 0.9300 .
C9 H9 0.9300 .
C10 H10 0.9300 .
C11 C12 1.345(3) .
C11 H11 0.9300 .
C12 H12 0.9300 .
C13 H13 0.9300 .
C14 C15 1.337(3) .
C14 H14 0.9300 .
C15 H15 0.9300 .
C16 C17 1.507(5) .
C17 C21 1.369(5) .
C17 C18 1.408(6) .
C18 C19 1.373(4) .
C18 H18 0.9300 .
C19 C20 1.405(5) 5_565
C19 H19 0.9300 .
C20 C20 1.413(8) 5_565
C20 C21 1.416(5) .
C21 H21 0.9300 .
O1A C16A 1.241(15) .
O2A C16A 1.281(13) .
C16A C17A 1.523(13) .
C17A C18A 1.387(14) .
C17A C21A 1.398(14) .
C18A C19A 1.439(14) .
C18A H18A 0.9300 .
C19A C20A 1.387(17) 5_565
C19A C19A 1.44(3) 5_565
C20A C21A 1.375(12) .
C20A H20A 0.9300 .
C21A H21A 0.9300 .

loop_
_geom_torsion_atom_site_label_1
_geom_torsion_atom_site_label_2
_geom_torsion_atom_site_label_3
_geom_torsion_atom_site_label_4
_geom_torsion
_geom_torsion_site_symmetry_1
_geom_torsion_site_symmetry_4
O6 O5 S1 O5 90.7(2) 2_656 2_656
O6 O5 S1 O4 -89.3(2) 2_656 .
O6 O5 S1 O6 161.2(3) 2_656 .
O6 O5' S1 O5' -86.54(19) 2_656 2_656
O6 O5' S1 O4 93.47(19) 2_656 .
O6 O5' S1 O6 -161.1(3) 2_656 .
O5 O6 S1 O5 -125.7(4) 2_656 .
O5' O6 S1 O5' 134.2(5) 2_656 .
O5 O6 S1 O4 113.8(2) 2_656 .
O5' O6 S1 O4 -110.5(2) 2_656 .
O5 O6 S1 O6 -66.2(2) 2_656 2_656
O5' O6 S1 O6 69.5(2) 2_656 2_656
C6 C1 C2 C3 1.6(3) . .
C6 C1 C2 N2 -178.7(2) . .
C7 N2 C2 C1 -149.5(2) . .
C9 N2 C2 C1 28.3(3) . .
C7 N2 C2 C3 30.2(4) . .
C9 N2 C2 C3 -152.0(2) . .
C1 C2 C3 C4 -3.4(3) . .
N2 C2 C3 C4 177.0(2) . .
C2 C3 C4 C5 1.8(3) . .
C2 C3 C4 N4 -176.78(19) . .
C10 N4 C4 C5 -157.1(2) . .
C12 N4 C4 C5 25.2(3) . .
C10 N4 C4 C3 21.5(3) . .
C12 N4 C4 C3 -156.2(2) . .
C3 C4 C5 C6 1.5(3) . .
N4 C4 C5 C6 -179.98(19) . .
C2 C1 C6 C5 1.8(3) . .
C2 C1 C6 N6 -177.57(19) . .
C4 C5 C6 C1 -3.3(3) . .
C4 C5 C6 N6 176.03(19) . .
C13 N6 C6 C1 174.4(2) . .
C15 N6 C6 C1 -5.8(3) . .
C13 N6 C6 C5 -4.9(3) . .
C15 N6 C6 C5 174.9(2) . .
C8 N1 C7 N2 0.1(3) . .
Cd1 N1 C7 N2 176.01(16) . .
C9 N2 C7 N1 0.2(3) . .
C2 N2 C7 N1 178.3(2) . .
C7 N1 C8 C9 -0.4(3) . .
Cd1 N1 C8 C9 -176.54(17) . .
N1 C8 C9 N2 0.5(3) . .
C7 N2 C9 C8 -0.4(3) . .
C2 N2 C9 C8 -178.6(2) . .
C11 N3 C10 N4 0.3(3) . .
Cd1 N3 C10 N4 179.01(14) 2_656 .
C12 N4 C10 N3 -0.2(3) . .
C4 N4 C10 N3 -178.29(19) . .
C10 N3 C11 C12 -0.2(3) . .
Cd1 N3 C11 C12 -178.93(15) 2_656 .
N3 C11 C12 N4 0.0(3) . .
C10 N4 C12 C11 0.1(3) . .
C4 N4 C12 C11 178.1(2) . .
C14 N5 C13 N6 0.0(3) . .
Cd1 N5 C13 N6 -167.56(15) 3 .
C15 N6 C13 N5 0.6(3) . .
C6 N6 C13 N5 -179.5(2) . .
C13 N5 C14 C15 -0.6(3) . .
Cd1 N5 C14 C15 167.14(18) 3 .
N5 C14 C15 N6 0.9(3) . .
C13 N6 C15 C14 -0.9(3) . .
C6 N6 C15 C14 179.2(2) . .
Cd1 O1 C16 O2 -4.0(6) . .
Cd1 O1 C16 C17 175.9(3) . .
Cd1 O2 C16 O1 4.0(6) . .
Cd1 O2 C16 C17 -175.9(3) . .
O1 C16 C17 C21 -20.1(7) . .
O2 C16 C17 C21 159.8(4) . .
O1 C16 C17 C18 161.2(6) . .
O2 C16 C17 C18 -18.9(5) . .
C21 C17 C18 C19 0.1(6) . .
C16 C17 C18 C19 178.8(3) . .
C17 C18 C19 C20 -1.4(5) . 5_565
C18 C17 C21 C20 1.6(6) . .
C16 C17 C21 C20 -177.1(3) . .
C19 C20 C21 C17 178.7(4) 5_565 .
C20 C20 C21 C17 -1.9(6) 5_565 .
Cd1 O1A C16A O2A -1(3) . .
Cd1 O1A C16A C17A 170.5(14) . .
Cd1 O2A C16A O1A 1(3) . .
Cd1 O2A C16A C17A -171.1(12) . .
O1A C16A C17A C18A 167(2) . .
O2A C16A C17A C18A -21(2) . .
O1A C16A C17A C21A -13(3) . .
O2A C16A C17A C21A 159.1(16) . .
C21A C17A C18A C19A 1.2(19) . .
C16A C17A C18A C19A -178.2(12) . .
C17A C18A C19A C20A 179.2(12) . 5_565
C17A C18A C19A C19A 0(2) . 5_565
C19A C20A C21A C17A 0.2(18) 5_565 .
C18A C17A C21A C20A -1(2) . .
C16A C17A C21A C20A 178.4(12) . .
